data_7116900
loop_
_publ_author_name
'Blake R. Reed'
'Sebastian A. Stoian'
'Richard L. Lord'
'Stanislav Groysman'

_publ_section_title
;
 The aldimine effect in bis(imino)pyridine complexes: non-planar nickel(I)
 complexes of a bis(aldimino)pyridine ligand
;
_journal_name_full Chem.Commun.
_journal_page_first 6496
_journal_paper_doi 10.1039/C5cc00203F
_journal_volume 51
_journal_year 2015
_chemical_formula_sum 'C31 H39 Cl2 N3 Ni'
_chemical_formula_weight 583.26
_chemical_name_common 'compound 1'
_chemical_name_systematic Ni(L1)Cl2
_space_group_IT_number 19
_symmetry_cell_setting orthorhombic
_symmetry_space_group_name_Hall 'P 2ac 2ab'
_symmetry_space_group_name_H-M 'P 21 21 21'
_atom_sites_solution_hydrogens geom
_atom_sites_solution_primary direct
_atom_sites_solution_secondary difmap
_audit_creation_method SHELXL-97
_audit_update_record
;
2014-12-19 deposited with the CCDC.
2015-01-27 downloaded from the CCDC.
;
_cell_angle_alpha 90.00
_cell_angle_beta 90.00
_cell_angle_gamma 90.00
_cell_formula_units_Z 4
_cell_length_a 13.6222(7)
_cell_length_b 14.2676(8)
_cell_length_c 15.7854(8)
_cell_measurement_temperature 100(2)
_cell_volume 3068.0(3)
_computing_structure_refinement 'SHELXL-97 (Sheldrick, 1997)'
_computing_structure_solution 'SHELXS-97 (Sheldrick, 1990)'
_diffrn_ambient_temperature 100(2)
_diffrn_measured_fraction_theta_full 0.999
_diffrn_measured_fraction_theta_max 0.999
_diffrn_radiation_monochromator graphite
_diffrn_radiation_source 'fine-focus sealed tube'
_diffrn_radiation_type MoK\a
_diffrn_radiation_wavelength 0.71073
_diffrn_reflns_av_R_equivalents 0.0627
_diffrn_reflns_av_sigmaI/netI 0.0430
_diffrn_reflns_limit_h_max 19
_diffrn_reflns_limit_h_min -19
_diffrn_reflns_limit_k_max 20
_diffrn_reflns_limit_k_min -20
_diffrn_reflns_limit_l_max 21
_diffrn_reflns_limit_l_min -23
_diffrn_reflns_number 85516
_diffrn_reflns_theta_full 31.36
_diffrn_reflns_theta_max 31.36
_diffrn_reflns_theta_min 1.92
_exptl_absorpt_coefficient_mu 0.830
_exptl_absorpt_correction_T_max 0.9216
_exptl_absorpt_correction_T_min 0.7889
_exptl_absorpt_correction_type empirical
_exptl_absorpt_process_details SADABS
_exptl_crystal_colour orange
_exptl_crystal_density_diffrn 1.263
_exptl_crystal_density_method 'not measured'
_exptl_crystal_description prisms
_exptl_crystal_F_000 1232
_exptl_crystal_recrystallization_method 'Re-crystallisation from solvent: '
_exptl_crystal_size_max 0.30
_exptl_crystal_size_mid 0.20
_exptl_crystal_size_min 0.10
_refine_diff_density_max 0.549
_refine_diff_density_min -0.394
_refine_diff_density_rms 0.069
_refine_ls_abs_structure_details 'Flack H D (1983), Acta Cryst. A39, 876-881'
_refine_ls_abs_structure_Flack 0.005(7)
_refine_ls_extinction_method none
_refine_ls_goodness_of_fit_ref 1.019
_refine_ls_hydrogen_treatment constr
_refine_ls_matrix_type full
_refine_ls_number_parameters 342
_refine_ls_number_reflns 10063
_refine_ls_number_restraints 0
_refine_ls_restrained_S_all 1.019
_refine_ls_R_factor_all 0.0401
_refine_ls_R_factor_gt 0.0342
_refine_ls_shift/su_max 0.002
_refine_ls_shift/su_mean 0.000
_refine_ls_structure_factor_coef Fsqd
_refine_ls_weighting_details 'calc w=1/[\s^2^(Fo^2^)+(0.0480P)^2^+0.0000P] where P=(Fo^2^+2Fc^2^)/3'
_refine_ls_weighting_scheme calc
_refine_ls_wR_factor_gt 0.0765
_refine_ls_wR_factor_ref 0.0782
_reflns_number_gt 9073
_reflns_number_total 10063
_reflns_threshold_expression >2sigma(I)
_cod_data_source_file c5cc00203f2.cif
_cod_data_source_block sg454_done
_cod_original_sg_symbol_H-M P212121
_cod_database_code 7116900

loop_
_symmetry_equiv_pos_as_xyz
'x, y, z'
'x+1/2, -y+1/2, -z'
'-x, y+1/2, -z+1/2'
'-x+1/2, -y, z+1/2'

loop_
_atom_site_label
_atom_site_type_symbol
_atom_site_fract_x
_atom_site_fract_y
_atom_site_fract_z
_atom_site_U_iso_or_equiv
_atom_site_adp_type
_atom_site_occupancy
_atom_site_symmetry_multiplicity
_atom_site_calc_flag
_atom_site_refinement_flags
_atom_site_disorder_assembly
_atom_site_disorder_group
Ni1 Ni 0.437743(13) 0.787174(12) 0.890664(12) 0.01092(5) Uani 1 1 d . . .
Cl1 Cl 0.31269(3) 0.69227(3) 0.93111(2) 0.01703(8) Uani 1 1 d . . .
Cl2 Cl 0.38134(3) 0.92964(3) 0.85344(3) 0.02243(9) Uani 1 1 d . . .
N1 N 0.54598(8) 0.69447(8) 0.90368(8) 0.0102(2) Uani 1 1 d . . .
N2 N 0.48957(9) 0.80928(9) 1.02228(8) 0.0114(2) Uani 1 1 d . . .
C1 C 0.56871(11) 0.63751(10) 0.83936(9) 0.0128(3) Uani 1 1 d . . .
C2 C 0.63919(11) 0.56794(11) 0.84722(10) 0.0154(3) Uani 1 1 d . . .
H21 H 0.6528 0.5265 0.8016 0.019 Uiso 1 1 calc R . .
C3 C 0.68937(11) 0.56036(11) 0.92342(11) 0.0169(3) Uani 1 1 d . . .
H20 H 0.7389 0.5140 0.9300 0.020 Uiso 1 1 calc R . .
C4 C 0.66750(11) 0.62024(11) 0.99000(10) 0.0148(3) Uani 1 1 d . . .
H19 H 0.7019 0.6165 1.0422 0.018 Uiso 1 1 calc R . .
C5 C 0.59286(10) 0.68649(10) 0.97755(9) 0.0119(3) Uani 1 1 d . . .
C6 C 0.55884(11) 0.75278(10) 1.04174(9) 0.0127(3) Uani 1 1 d . . .
H18 H 0.5875 0.7539 1.0966 0.015 Uiso 1 1 calc R . .
C7 C 0.44882(10) 0.86273(10) 1.09119(9) 0.0119(3) Uani 1 1 d . . .
C8 C 0.39537(11) 0.81545(11) 1.15464(9) 0.0150(3) Uani 1 1 d . . .
C9 C 0.35970(12) 0.86837(12) 1.22169(10) 0.0196(3) Uani 1 1 d . . .
H1 H 0.3247 0.8380 1.2659 0.024 Uiso 1 1 calc R . .
C10 C 0.37395(13) 0.96462(13) 1.22571(11) 0.0230(4) Uani 1 1 d . . .
H2 H 0.3496 0.9994 1.2726 0.028 Uiso 1 1 calc R . .
C11 C 0.42393(12) 1.00974(11) 1.16092(10) 0.0189(3) Uani 1 1 d . . .
H3 H 0.4313 1.0759 1.1626 0.023 Uiso 1 1 calc R . .
C12 C 0.46345(11) 0.95953(11) 1.09338(10) 0.0136(3) Uani 1 1 d . . .
C13 C 0.52803(12) 1.00810(11) 1.02800(10) 0.0155(3) Uani 1 1 d . . .
H7 H 0.5289 0.9684 0.9758 0.019 Uiso 1 1 calc R . .
C14 C 0.49016(15) 1.10473(12) 1.00343(13) 0.0281(4) Uani 1 1 d . . .
H4 H 0.4232 1.0992 0.9812 0.042 Uiso 1 1 calc R . .
H5 H 0.5329 1.1317 0.9599 0.042 Uiso 1 1 calc R . .
H6 H 0.4900 1.1455 1.0534 0.042 Uiso 1 1 calc R . .
C15 C 0.63326(12) 1.01360(13) 1.06222(12) 0.0239(4) Uani 1 1 d . . .
H9 H 0.6335 1.0484 1.1158 0.036 Uiso 1 1 calc R . .
H10 H 0.6751 1.0458 1.0210 0.036 Uiso 1 1 calc R . .
H8 H 0.6584 0.9501 1.0718 0.036 Uiso 1 1 calc R . .
C16 C 0.37443(11) 0.71061(11) 1.15160(10) 0.0164(3) Uani 1 1 d . . .
H11 H 0.3977 0.6865 1.0956 0.020 Uiso 1 1 calc R . .
C17 C 0.43009(14) 0.65844(13) 1.22072(13) 0.0301(4) Uani 1 1 d . . .
H13 H 0.5007 0.6687 1.2136 0.045 Uiso 1 1 calc R . .
H12 H 0.4159 0.5913 1.2167 0.045 Uiso 1 1 calc R . .
H14 H 0.4095 0.6818 1.2763 0.045 Uiso 1 1 calc R . .
C18 C 0.26422(11) 0.69076(12) 1.15815(11) 0.0214(3) Uani 1 1 d . . .
H17 H 0.2395 0.7139 1.2126 0.032 Uiso 1 1 calc R . .
H16 H 0.2528 0.6231 1.1542 0.032 Uiso 1 1 calc R . .
H15 H 0.2298 0.7226 1.1119 0.032 Uiso 1 1 calc R . .
C19 C 0.51767(11) 0.66226(10) 0.76004(10) 0.0131(3) Uani 1 1 d . . .
H22 H 0.5282 0.6276 0.7095 0.016 Uiso 1 1 calc R . .
N3 N 0.45888(9) 0.73178(9) 0.76165(8) 0.0128(3) Uani 1 1 d . . .
C21 C 0.42220(11) 0.76659(10) 0.68186(9) 0.0142(3) Uani 1 1 d . . .
C22 C 0.32702(11) 0.74323(11) 0.65614(10) 0.0163(3) Uani 1 1 d . . .
C23 C 0.26155(12) 0.67971(12) 0.70802(10) 0.0191(3) Uani 1 1 d . . .
H23 H 0.2954 0.6675 0.7632 0.023 Uiso 1 1 calc R . .
C24 C 0.24690(16) 0.58500(13) 0.66374(13) 0.0322(4) Uani 1 1 d . . .
H25 H 0.2159 0.5950 0.6084 0.048 Uiso 1 1 calc R . .
H24 H 0.2047 0.5450 0.6986 0.048 Uiso 1 1 calc R . .
H26 H 0.3107 0.5545 0.6558 0.048 Uiso 1 1 calc R . .
C25 C 0.16349(14) 0.72557(14) 0.72756(13) 0.0322(4) Uani 1 1 d . . .
H27 H 0.1746 0.7846 0.7578 0.048 Uiso 1 1 calc R . .
H28 H 0.1241 0.6835 0.7630 0.048 Uiso 1 1 calc R . .
H29 H 0.1285 0.7381 0.6745 0.048 Uiso 1 1 calc R . .
C26 C 0.29526(12) 0.77898(12) 0.57868(10) 0.0206(3) Uani 1 1 d . . .
H30 H 0.2307 0.7649 0.5597 0.025 Uiso 1 1 calc R . .
C27 C 0.35505(13) 0.83434(12) 0.52870(11) 0.0218(4) Uani 1 1 d . . .
H39 H 0.3321 0.8566 0.4755 0.026 Uiso 1 1 calc R . .
C28 C 0.44847(13) 0.85729(11) 0.55631(10) 0.0195(3) Uani 1 1 d . . .
H38 H 0.4891 0.8958 0.5219 0.023 Uiso 1 1 calc R . .
C29 C 0.48401(12) 0.82470(10) 0.63391(9) 0.0140(3) Uani 1 1 d . . .
C30 C 0.58692(11) 0.84997(11) 0.66269(10) 0.0163(3) Uani 1 1 d . . .
H31 H 0.5941 0.8286 0.7227 0.020 Uiso 1 1 calc R . .
C31 C 0.60629(15) 0.95515(12) 0.66086(14) 0.0327(5) Uani 1 1 d . . .
H32 H 0.6045 0.9775 0.6022 0.049 Uiso 1 1 calc R . .
H34 H 0.6710 0.9681 0.6853 0.049 Uiso 1 1 calc R . .
H33 H 0.5558 0.9876 0.6940 0.049 Uiso 1 1 calc R . .
C32 C 0.66366(13) 0.79819(13) 0.60990(13) 0.0312(4) Uani 1 1 d . . .
H36 H 0.6555 0.7305 0.6175 0.047 Uiso 1 1 calc R . .
H37 H 0.7295 0.8167 0.6284 0.047 Uiso 1 1 calc R . .
H35 H 0.6552 0.8141 0.5500 0.047 Uiso 1 1 calc R . .

loop_
_atom_site_aniso_label
_atom_site_aniso_U_11
_atom_site_aniso_U_22
_atom_site_aniso_U_33
_atom_site_aniso_U_23
_atom_site_aniso_U_13
_atom_site_aniso_U_12
Ni1 0.01089(8) 0.01105(8) 0.01082(9) 0.00020(7) -0.00087(7) 0.00096(7)
Cl1 0.01350(16) 0.02104(18) 0.01655(17) -0.00162(14) 0.00076(14) -0.00445(14)
Cl2 0.0345(2) 0.01498(17) 0.01784(19) 0.00150(15) -0.00628(16) 0.00686(16)
N1 0.0076(5) 0.0103(5) 0.0127(6) 0.0010(4) 0.0008(4) -0.0007(4)
N2 0.0108(5) 0.0116(6) 0.0119(6) 0.0006(5) 0.0010(5) -0.0035(5)
C1 0.0115(6) 0.0128(6) 0.0141(7) -0.0014(5) 0.0002(6) -0.0026(6)
C2 0.0134(7) 0.0137(7) 0.0192(8) -0.0024(6) 0.0021(6) -0.0006(6)
C3 0.0122(7) 0.0133(7) 0.0250(8) 0.0016(6) -0.0006(6) 0.0028(6)
C4 0.0118(7) 0.0156(7) 0.0170(8) 0.0025(6) -0.0017(6) -0.0012(6)
C5 0.0098(6) 0.0131(6) 0.0128(7) 0.0018(5) 0.0006(5) -0.0027(5)
C6 0.0116(6) 0.0146(6) 0.0118(7) 0.0002(5) -0.0013(6) -0.0035(6)
C7 0.0099(6) 0.0154(7) 0.0102(7) -0.0012(5) -0.0024(5) -0.0001(5)
C8 0.0111(6) 0.0204(7) 0.0135(7) 0.0031(6) -0.0032(5) -0.0006(6)
C9 0.0175(8) 0.0301(9) 0.0111(8) 0.0015(6) 0.0011(6) -0.0031(7)
C10 0.0206(8) 0.0312(9) 0.0171(8) -0.0096(7) 0.0037(7) -0.0037(7)
C11 0.0196(8) 0.0174(7) 0.0198(8) -0.0067(6) -0.0023(6) -0.0017(6)
C12 0.0130(7) 0.0152(7) 0.0127(7) -0.0004(5) -0.0029(5) -0.0029(5)
C13 0.0198(7) 0.0122(7) 0.0146(7) -0.0012(6) -0.0013(6) -0.0037(6)
C14 0.0360(10) 0.0174(8) 0.0307(10) 0.0068(7) 0.0010(8) -0.0012(7)
C15 0.0170(8) 0.0305(9) 0.0241(9) -0.0014(8) 0.0009(7) -0.0066(7)
C16 0.0129(6) 0.0181(7) 0.0183(7) 0.0072(6) -0.0005(6) -0.0029(6)
C17 0.0206(8) 0.0308(9) 0.0388(11) 0.0196(8) -0.0095(8) -0.0030(8)
C18 0.0136(7) 0.0224(8) 0.0281(9) 0.0058(7) 0.0002(6) -0.0017(6)
C19 0.0132(7) 0.0141(7) 0.0119(7) -0.0022(6) 0.0001(5) -0.0015(5)
N3 0.0127(6) 0.0146(6) 0.0112(6) -0.0011(5) -0.0006(5) -0.0010(4)
C21 0.0182(7) 0.0140(7) 0.0103(7) -0.0040(5) -0.0013(6) 0.0026(6)
C22 0.0174(7) 0.0174(7) 0.0142(7) -0.0044(6) -0.0010(6) 0.0017(6)
C23 0.0152(7) 0.0267(8) 0.0154(7) -0.0022(6) -0.0023(6) -0.0022(6)
C24 0.0404(11) 0.0252(9) 0.0310(10) -0.0018(8) 0.0067(9) -0.0087(8)
C25 0.0233(9) 0.0393(11) 0.0339(11) -0.0005(9) 0.0071(8) 0.0024(8)
C26 0.0194(7) 0.0242(8) 0.0181(8) -0.0041(7) -0.0083(6) 0.0005(7)
C27 0.0320(9) 0.0220(8) 0.0115(8) 0.0018(6) -0.0066(7) 0.0037(7)
C28 0.0280(9) 0.0170(7) 0.0135(8) 0.0007(6) 0.0010(6) -0.0001(7)
C29 0.0180(7) 0.0121(7) 0.0120(7) -0.0022(5) 0.0001(6) 0.0011(6)
C30 0.0161(7) 0.0166(7) 0.0161(8) -0.0003(6) 0.0013(6) -0.0010(6)
C31 0.0288(10) 0.0193(8) 0.0500(13) 0.0002(8) -0.0095(9) -0.0044(8)
C32 0.0214(8) 0.0331(10) 0.0391(11) -0.0157(9) 0.0072(8) 0.0003(7)

loop_
_atom_type_symbol
_atom_type_description
_atom_type_scat_dispersion_real
_atom_type_scat_dispersion_imag
_atom_type_scat_source
C C 0.0033 0.0016 'International Tables Vol C Tables 4.2.6.8 and 6.1.1.4'
H H 0.0000 0.0000 'International Tables Vol C Tables 4.2.6.8 and 6.1.1.4'
N N 0.0061 0.0033 'International Tables Vol C Tables 4.2.6.8 and 6.1.1.4'
Cl Cl 0.1484 0.1585 'International Tables Vol C Tables 4.2.6.8 and 6.1.1.4'
Ni Ni 0.3393 1.1124 'International Tables Vol C Tables 4.2.6.8 and 6.1.1.4'

loop_
_geom_angle_atom_site_label_1
_geom_angle_atom_site_label_2
_geom_angle_atom_site_label_3
_geom_angle
_geom_angle_site_symmetry_1
_geom_angle_site_symmetry_3
N1 Ni1 N3 76.13(5) . .
N1 Ni1 N2 76.23(5) . .
N3 Ni1 N2 151.12(5) . .
N1 Ni1 Cl2 151.57(4) . .
N3 Ni1 Cl2 97.31(3) . .
N2 Ni1 Cl2 102.99(3) . .
N1 Ni1 Cl1 97.50(4) . .
N3 Ni1 Cl1 98.29(3) . .
N2 Ni1 Cl1 93.46(3) . .
Cl2 Ni1 Cl1 110.869(17) . .
C5 N1 C1 120.07(12) . .
C5 N1 Ni1 120.08(10) . .
C1 N1 Ni1 119.79(10) . .
C6 N2 C7 115.91(12) . .
C6 N2 Ni1 111.75(10) . .
C7 N2 Ni1 131.35(9) . .
N1 C1 C2 121.84(14) . .
N1 C1 C19 112.96(13) . .
C2 C1 C19 125.01(14) . .
C1 C2 C3 118.33(14) . .
C1 C2 H21 120.8 . .
C3 C2 H21 120.8 . .
C4 C3 C2 120.20(14) . .
C4 C3 H20 119.9 . .
C2 C3 H20 119.9 . .
C3 C4 C5 117.71(14) . .
C3 C4 H19 121.1 . .
C5 C4 H19 121.1 . .
N1 C5 C4 121.81(13) . .
N1 C5 C6 113.51(12) . .
C4 C5 C6 124.68(13) . .
N2 C6 C5 118.39(13) . .
N2 C6 H18 120.8 . .
C5 C6 H18 120.8 . .
C12 C7 C8 121.97(14) . .
C12 C7 N2 119.19(13) . .
C8 C7 N2 118.84(13) . .
C9 C8 C7 117.52(14) . .
C9 C8 C16 119.51(14) . .
C7 C8 C16 122.96(13) . .
C10 C9 C8 121.60(15) . .
C10 C9 H1 119.2 . .
C8 C9 H1 119.2 . .
C11 C10 C9 119.60(15) . .
C11 C10 H2 120.2 . .
C9 C10 H2 120.2 . .
C10 C11 C12 121.02(15) . .
C10 C11 H3 119.5 . .
C12 C11 H3 119.5 . .
C11 C12 C7 118.21(14) . .
C11 C12 C13 120.53(14) . .
C7 C12 C13 121.06(14) . .
C12 C13 C14 112.90(14) . .
C12 C13 C15 108.93(13) . .
C14 C13 C15 111.11(14) . .
C12 C13 H7 107.9 . .
C14 C13 H7 107.9 . .
C15 C13 H7 107.9 . .
C13 C14 H4 109.5 . .
C13 C14 H5 109.5 . .
H4 C14 H5 109.5 . .
C13 C14 H6 109.5 . .
H4 C14 H6 109.5 . .
H5 C14 H6 109.5 . .
C13 C15 H9 109.5 . .
C13 C15 H10 109.5 . .
H9 C15 H10 109.5 . .
C13 C15 H8 109.5 . .
H9 C15 H8 109.5 . .
H10 C15 H8 109.5 . .
C17 C16 C8 111.35(14) . .
C17 C16 C18 110.45(13) . .
C8 C16 C18 111.29(14) . .
C17 C16 H11 107.9 . .
C8 C16 H11 107.9 . .
C18 C16 H11 107.9 . .
C16 C17 H13 109.5 . .
C16 C17 H12 109.5 . .
H13 C17 H12 109.5 . .
C16 C17 H14 109.5 . .
H13 C17 H14 109.5 . .
H12 C17 H14 109.5 . .
C16 C18 H17 109.5 . .
C16 C18 H16 109.5 . .
H17 C18 H16 109.5 . .
C16 C18 H15 109.5 . .
H17 C18 H15 109.5 . .
H16 C18 H15 109.5 . .
N3 C19 C1 117.72(14) . .
N3 C19 H22 121.1 . .
C1 C19 H22 121.1 . .
C19 N3 C21 117.88(13) . .
C19 N3 Ni1 112.31(10) . .
C21 N3 Ni1 129.64(9) . .
C22 C21 C29 122.71(14) . .
C22 C21 N3 119.48(14) . .
C29 C21 N3 117.79(13) . .
C26 C22 C21 117.07(15) . .
C26 C22 C23 120.75(14) . .
C21 C22 C23 122.15(14) . .
C22 C23 C25 111.74(15) . .
C22 C23 C24 110.96(14) . .
C25 C23 C24 110.94(15) . .
C22 C23 H23 107.7 . .
C25 C23 H23 107.7 . .
C24 C23 H23 107.7 . .
C23 C24 H25 109.5 . .
C23 C24 H24 109.5 . .
H25 C24 H24 109.5 . .
C23 C24 H26 109.5 . .
H25 C24 H26 109.5 . .
H24 C24 H26 109.5 . .
C23 C25 H27 109.5 . .
C23 C25 H28 109.5 . .
H27 C25 H28 109.5 . .
C23 C25 H29 109.5 . .
H27 C25 H29 109.5 . .
H28 C25 H29 109.5 . .
C27 C26 C22 121.81(15) . .
C27 C26 H30 119.1 . .
C22 C26 H30 119.1 . .
C26 C27 C28 119.82(15) . .
C26 C27 H39 120.1 . .
C28 C27 H39 120.1 . .
C27 C28 C29 121.06(16) . .
C27 C28 H38 119.5 . .
C29 C28 H38 119.5 . .
C28 C29 C21 117.49(14) . .
C28 C29 C30 120.25(14) . .
C21 C29 C30 122.23(14) . .
C29 C30 C31 112.85(14) . .
C29 C30 C32 110.74(13) . .
C31 C30 C32 110.33(15) . .
C29 C30 H31 107.6 . .
C31 C30 H31 107.6 . .
C32 C30 H31 107.6 . .
C30 C31 H32 109.5 . .
C30 C31 H34 109.5 . .
H32 C31 H34 109.5 . .
C30 C31 H33 109.5 . .
H32 C31 H33 109.5 . .
H34 C31 H33 109.5 . .
C30 C32 H36 109.5 . .
C30 C32 H37 109.5 . .
H36 C32 H37 109.5 . .
C30 C32 H35 109.5 . .
H36 C32 H35 109.5 . .
H37 C32 H35 109.5 . .

loop_
_geom_bond_atom_site_label_1
_geom_bond_atom_site_label_2
_geom_bond_distance
_geom_bond_site_symmetry_2
Ni1 N1 1.9914(11) .
Ni1 N3 2.2034(12) .
Ni1 N2 2.2168(12) .
Ni1 Cl2 2.2511(4) .
Ni1 Cl1 2.2678(4) .
N1 C5 1.3344(19) .
N1 C1 1.3368(18) .
N2 C6 1.279(2) .
N2 C7 1.4397(19) .
C1 C2 1.387(2) .
C1 C19 1.475(2) .
C2 C3 1.388(2) .
C2 H21 0.9500 .
C3 C4 1.387(2) .
C3 H20 0.9500 .
C4 C5 1.402(2) .
C4 H19 0.9500 .
C5 C6 1.461(2) .
C6 H18 0.9500 .
C7 C12 1.396(2) .
C7 C8 1.410(2) .
C8 C9 1.388(2) .
C8 C16 1.523(2) .
C9 C10 1.388(2) .
C9 H1 0.9500 .
C10 C11 1.387(2) .
C10 H2 0.9500 .
C11 C12 1.393(2) .
C11 H3 0.9500 .
C12 C13 1.523(2) .
C13 C14 1.522(2) .
C13 C15 1.534(2) .
C13 H7 1.0000 .
C14 H4 0.9800 .
C14 H5 0.9800 .
C14 H6 0.9800 .
C15 H9 0.9800 .
C15 H10 0.9800 .
C15 H8 0.9800 .
C16 C17 1.523(2) .
C16 C18 1.531(2) .
C16 H11 1.0000 .
C17 H13 0.9800 .
C17 H12 0.9800 .
C17 H14 0.9800 .
C18 H17 0.9800 .
C18 H16 0.9800 .
C18 H15 0.9800 .
C19 N3 1.2751(19) .
C19 H22 0.9500 .
N3 C21 1.443(2) .
C21 C22 1.399(2) .
C21 C29 1.403(2) .
C22 C26 1.394(2) .
C22 C23 1.512(2) .
C23 C25 1.519(2) .
C23 C24 1.535(2) .
C23 H23 1.0000 .
C24 H25 0.9800 .
C24 H24 0.9800 .
C24 H26 0.9800 .
C25 H27 0.9800 .
C25 H28 0.9800 .
C25 H29 0.9800 .
C26 C27 1.382(2) .
C26 H30 0.9500 .
C27 C28 1.384(2) .
C27 H39 0.9500 .
C28 C29 1.397(2) .
C28 H38 0.9500 .
C29 C30 1.517(2) .
C30 C31 1.524(2) .
C30 C32 1.527(2) .
C30 H31 1.0000 .
C31 H32 0.9800 .
C31 H34 0.9800 .
C31 H33 0.9800 .
C32 H36 0.9800 .
C32 H37 0.9800 .
C32 H35 0.9800 .

loop_
_geom_torsion_atom_site_label_1
_geom_torsion_atom_site_label_2
_geom_torsion_atom_site_label_3
_geom_torsion_atom_site_label_4
_geom_torsion
_geom_torsion_site_symmetry_1
_geom_torsion_site_symmetry_2
_geom_torsion_site_symmetry_3
_geom_torsion_site_symmetry_4
N3 Ni1 N1 C5 173.45(11) . . . .
N2 Ni1 N1 C5 1.93(10) . . . .
Cl2 Ni1 N1 C5 93.86(12) . . . .
Cl1 Ni1 N1 C5 -89.81(10) . . . .
N3 Ni1 N1 C1 -9.41(11) . . . .
N2 Ni1 N1 C1 179.07(12) . . . .
Cl2 Ni1 N1 C1 -88.99(13) . . . .
Cl1 Ni1 N1 C1 87.33(11) . . . .
N1 Ni1 N2 C6 -1.44(10) . . . .
N3 Ni1 N2 C6 -18.68(16) . . . .
Cl2 Ni1 N2 C6 -152.21(9) . . . .
Cl1 Ni1 N2 C6 95.44(10) . . . .
N1 Ni1 N2 C7 -169.34(13) . . . .
N3 Ni1 N2 C7 173.42(11) . . . .
Cl2 Ni1 N2 C7 39.89(12) . . . .
Cl1 Ni1 N2 C7 -72.45(12) . . . .
C5 N1 C1 C2 1.3(2) . . . .
Ni1 N1 C1 C2 -175.84(11) . . . .
C5 N1 C1 C19 -173.89(12) . . . .
Ni1 N1 C1 C19 8.96(17) . . . .
N1 C1 C2 C3 -2.4(2) . . . .
C19 C1 C2 C3 172.23(14) . . . .
C1 C2 C3 C4 1.2(2) . . . .
C2 C3 C4 C5 1.0(2) . . . .
C1 N1 C5 C4 1.0(2) . . . .
Ni1 N1 C5 C4 178.12(11) . . . .
C1 N1 C5 C6 -179.22(13) . . . .
Ni1 N1 C5 C6 -2.08(16) . . . .
C3 C4 C5 N1 -2.1(2) . . . .
C3 C4 C5 C6 178.14(14) . . . .
C7 N2 C6 C5 170.77(12) . . . .
Ni1 N2 C6 C5 0.85(16) . . . .
N1 C5 C6 N2 0.65(19) . . . .
C4 C5 C6 N2 -179.56(14) . . . .
C6 N2 C7 C12 112.41(16) . . . .
Ni1 N2 C7 C12 -80.09(16) . . . .
C6 N2 C7 C8 -67.46(17) . . . .
Ni1 N2 C7 C8 100.03(15) . . . .
C12 C7 C8 C9 -1.9(2) . . . .
N2 C7 C8 C9 177.96(13) . . . .
C12 C7 C8 C16 177.13(14) . . . .
N2 C7 C8 C16 -3.0(2) . . . .
C7 C8 C9 C10 1.4(2) . . . .
C16 C8 C9 C10 -177.72(15) . . . .
C8 C9 C10 C11 0.8(3) . . . .
C9 C10 C11 C12 -2.5(3) . . . .
C10 C11 C12 C7 2.0(2) . . . .
C10 C11 C12 C13 -172.97(15) . . . .
C8 C7 C12 C11 0.3(2) . . . .
N2 C7 C12 C11 -179.58(13) . . . .
C8 C7 C12 C13 175.19(14) . . . .
N2 C7 C12 C13 -4.7(2) . . . .
C11 C12 C13 C14 -40.9(2) . . . .
C7 C12 C13 C14 144.28(15) . . . .
C11 C12 C13 C15 82.99(18) . . . .
C7 C12 C13 C15 -91.79(17) . . . .
C9 C8 C16 C17 -69.38(19) . . . .
C7 C8 C16 C17 111.59(17) . . . .
C9 C8 C16 C18 54.32(19) . . . .
C7 C8 C16 C18 -124.71(16) . . . .
N1 C1 C19 N3 -0.8(2) . . . .
C2 C1 C19 N3 -175.82(14) . . . .
C1 C19 N3 C21 169.31(13) . . . .
C1 C19 N3 Ni1 -6.47(17) . . . .
N1 Ni1 N3 C19 8.35(10) . . . .
N2 Ni1 N3 C19 25.60(16) . . . .
Cl2 Ni1 N3 C19 160.18(10) . . . .
Cl1 Ni1 N3 C19 -87.38(10) . . . .
N1 Ni1 N3 C21 -166.79(13) . . . .
N2 Ni1 N3 C21 -149.54(11) . . . .
Cl2 Ni1 N3 C21 -14.96(12) . . . .
Cl1 Ni1 N3 C21 97.47(12) . . . .
C19 N3 C21 C22 102.06(17) . . . .
Ni1 N3 C21 C22 -83.02(16) . . . .
C19 N3 C21 C29 -79.23(18) . . . .
Ni1 N3 C21 C29 95.69(15) . . . .
C29 C21 C22 C26 1.2(2) . . . .
N3 C21 C22 C26 179.81(13) . . . .
C29 C21 C22 C23 179.37(14) . . . .
N3 C21 C22 C23 -2.0(2) . . . .
C26 C22 C23 C25 -56.4(2) . . . .
C21 C22 C23 C25 125.47(16) . . . .
C26 C22 C23 C24 68.0(2) . . . .
C21 C22 C23 C24 -110.14(18) . . . .
C21 C22 C26 C27 0.6(2) . . . .
C23 C22 C26 C27 -177.60(16) . . . .
C22 C26 C27 C28 -1.5(3) . . . .
C26 C27 C28 C29 0.5(3) . . . .
C27 C28 C29 C21 1.1(2) . . . .
C27 C28 C29 C30 179.48(15) . . . .
C22 C21 C29 C28 -2.0(2) . . . .
N3 C21 C29 C28 179.30(13) . . . .
C22 C21 C29 C30 179.66(14) . . . .
N3 C21 C29 C30 1.0(2) . . . .
C28 C29 C30 C31 52.9(2) . . . .
C21 C29 C30 C31 -128.83(17) . . . .
C28 C29 C30 C32 -71.34(19) . . . .
C21 C29 C30 C32 106.92(17) . . . .
